data_7223331
loop_
_publ_author_name
'Narang, Shikha'
'Singh, Udai P.'
'Venugopalan, P.'

_publ_section_title
;
 Solvent-mediated supramolecular templated assembly of a metal
 organophosphonate via a crystal--amorphous--crystal transformation
;
_journal_issue 1
_journal_name_full CrystEngComm
_journal_page_first 54
_journal_paper_doi 10.1039/C5CE01594D
_journal_volume 18
_journal_year 2016
_chemical_formula_moiety 'C17 H17 O3 P'
_chemical_formula_sum 'C17 H17 O3 P'
_chemical_formula_weight 300.28
_chemical_name_systematic
; 
 ? 
;
_space_group_IT_number 15
_symmetry_cell_setting monoclinic
_symmetry_space_group_name_Hall '-C 2yc'
_symmetry_space_group_name_H-M 'C 1 2/c 1'
_atom_sites_solution_hydrogens geom
_atom_sites_solution_primary direct
_atom_sites_solution_secondary difmap
_audit_creation_method SHELXL-97
_audit_update_record
;
2015-10-27 deposited with the CCDC.
2015-11-09 downloaded from the CCDC.
;
_cell_angle_alpha 90.00
_cell_angle_beta 102.53(5)
_cell_angle_gamma 90.00
_cell_formula_units_Z 8
_cell_length_a 31.662(16)
_cell_length_b 8.649(4)
_cell_length_c 11.434(6)
_cell_measurement_reflns_used 101
_cell_measurement_temperature 296(2)
_cell_measurement_theta_max 26.00
_cell_measurement_theta_min 2.45
_cell_volume 3057(3)
_computing_cell_refinement 'Bruker Kappa Apex'
_computing_data_collection 'Bruker Kappa Apex'
_computing_data_reduction 'Bruker SAINT'
_computing_molecular_graphics 'Bruker SHELXTL'
_computing_publication_material 'Bruker SHELXTL'
_computing_structure_refinement 'SHELXL-97 (Sheldrick, 2008)'
_computing_structure_solution 'SHELXS-97 (Sheldrick, 2008)'
_diffrn_ambient_temperature 296(2)
_diffrn_measured_fraction_theta_full 0.990
_diffrn_measured_fraction_theta_max 0.990
_diffrn_measurement_device_type 'CCD area detector'
_diffrn_measurement_method 'phi omega scans'
_diffrn_radiation_monochromator graphite
_diffrn_radiation_source 'fine-focus sealed tube'
_diffrn_radiation_type MoK\a
_diffrn_radiation_wavelength 0.71073
_diffrn_reflns_av_R_equivalents 0.0637
_diffrn_reflns_av_sigmaI/netI 0.0573
_diffrn_reflns_limit_h_max 38
_diffrn_reflns_limit_h_min -37
_diffrn_reflns_limit_k_max 10
_diffrn_reflns_limit_k_min -10
_diffrn_reflns_limit_l_max 14
_diffrn_reflns_limit_l_min -14
_diffrn_reflns_number 22464
_diffrn_reflns_theta_full 26.00
_diffrn_reflns_theta_max 26.00
_diffrn_reflns_theta_min 2.45
_exptl_absorpt_coefficient_mu 0.187
_exptl_absorpt_correction_T_max 0.972
_exptl_absorpt_correction_T_min 0.971
_exptl_absorpt_correction_type multi-scan
_exptl_absorpt_process_details '(SADABS; Bruker, 2000)'
_exptl_crystal_colour yellow
_exptl_crystal_density_diffrn 1.305
_exptl_crystal_density_method 'not measured'
_exptl_crystal_description cube
_exptl_crystal_F_000 1264
_exptl_crystal_size_max 0.16
_exptl_crystal_size_mid 0.15
_exptl_crystal_size_min 0.15
_refine_diff_density_max 0.358
_refine_diff_density_min -0.287
_refine_diff_density_rms 0.047
_refine_ls_extinction_method none
_refine_ls_goodness_of_fit_ref 1.008
_refine_ls_hydrogen_treatment mixed
_refine_ls_matrix_type full
_refine_ls_number_parameters 191
_refine_ls_number_reflns 2973
_refine_ls_number_restraints 0
_refine_ls_restrained_S_all 1.008
_refine_ls_R_factor_all 0.1302
_refine_ls_R_factor_gt 0.0608
_refine_ls_shift/su_max 0.000
_refine_ls_shift/su_mean 0.000
_refine_ls_structure_factor_coef Fsqd
_refine_ls_weighting_details 'calc w=1/[\s^2^(Fo^2^)+(0.0956P)^2^+0.0000P] where P=(Fo^2^+2Fc^2^)/3'
_refine_ls_weighting_scheme calc
_refine_ls_wR_factor_gt 0.1529
_refine_ls_wR_factor_ref 0.1750
_reflns_number_gt 1589
_reflns_number_total 2973
_reflns_threshold_expression >2sigma(I)
_cod_data_source_file c5ce01594d2.cif
_cod_data_source_block ligand_L
_cod_depositor_comments 'Adding full bibliography for 7223327--7223332.cif.'
_cod_original_sg_symbol_H-M 'C 2/c'
_cod_database_code 7223331

loop_
_symmetry_equiv_pos_as_xyz
'x, y, z'
'-x, y, -z+1/2'
'x+1/2, y+1/2, z'
'-x+1/2, y+1/2, -z+1/2'
'-x, -y, -z'
'x, -y, z-1/2'
'-x+1/2, -y+1/2, -z'
'x+1/2, -y+1/2, z-1/2'

loop_
_atom_site_label
_atom_site_type_symbol
_atom_site_fract_x
_atom_site_fract_y
_atom_site_fract_z
_atom_site_U_iso_or_equiv
_atom_site_adp_type
_atom_site_occupancy
_atom_site_symmetry_multiplicity
_atom_site_calc_flag
_atom_site_refinement_flags
P1 P 0.04498(3) 0.33278(9) 0.14360(7) 0.0602(3) Uani 1 1 d .
O1 O 0.06567(8) 0.2846(3) 0.03881(17) 0.0780(7) Uani 1 1 d .
O2 O 0.03091(7) 0.1889(2) 0.20075(18) 0.0686(7) Uani 1 1 d .
H2A H 0.0000 0.200(6) 0.2500 0.103 Uiso 1 2 d S
O3 O 0.00822(7) 0.4464(3) 0.10171(17) 0.0777(7) Uani 1 1 d .
H3A H 0.0000 0.5000 0.0000 0.117 Uiso 1 2 d S
C1 C 0.08736(10) 0.4322(3) 0.2435(3) 0.0597(8) Uani 1 1 d .
H1A H 0.0966 0.5178 0.2002 0.072 Uiso 1 1 calc R
H1B H 0.0754 0.4761 0.3075 0.072 Uiso 1 1 calc R
C2 C 0.12699(10) 0.3388(3) 0.2999(3) 0.0531(8) Uani 1 1 d .
C3 C 0.12818(10) 0.2600(3) 0.4094(2) 0.0525(8) Uani 1 1 d .
C4 C 0.09382(11) 0.2610(3) 0.4687(3) 0.0620(9) Uani 1 1 d .
H4 H 0.0687 0.3148 0.4351 0.074 Uiso 1 1 calc R
C5 C 0.09627(13) 0.1853(4) 0.5740(3) 0.0773(10) Uani 1 1 d .
H5 H 0.0730 0.1887 0.6116 0.093 Uiso 1 1 calc R
C6 C 0.13390(15) 0.1012(4) 0.6271(3) 0.0908(12) Uani 1 1 d .
H6 H 0.1354 0.0503 0.6995 0.109 Uiso 1 1 calc R
C7 C 0.16746(14) 0.0950(4) 0.5731(3) 0.0830(11) Uani 1 1 d .
H7 H 0.1919 0.0381 0.6078 0.100 Uiso 1 1 calc R
C8 C 0.16616(12) 0.1742(3) 0.4631(3) 0.0631(9) Uani 1 1 d .
C9 C 0.20070(12) 0.1689(4) 0.4092(3) 0.0719(10) Uani 1 1 d .
H9 H 0.2252 0.1134 0.4458 0.086 Uiso 1 1 calc R
C10 C 0.20043(11) 0.2439(3) 0.3011(3) 0.0636(9) Uani 1 1 d .
C11 C 0.23585(12) 0.2403(4) 0.2463(4) 0.0809(11) Uani 1 1 d .
H11 H 0.2604 0.1853 0.2831 0.097 Uiso 1 1 calc R
C12 C 0.23578(14) 0.3127(5) 0.1431(4) 0.0902(12) Uani 1 1 d .
H12 H 0.2600 0.3095 0.1093 0.108 Uiso 1 1 calc R
C13 C 0.19793(14) 0.3950(4) 0.0856(4) 0.0849(11) Uani 1 1 d .
H13 H 0.1973 0.4432 0.0125 0.102 Uiso 1 1 calc R
C14 C 0.16343(12) 0.4044(4) 0.1343(3) 0.0693(9) Uani 1 1 d .
H14 H 0.1395 0.4606 0.0951 0.083 Uiso 1 1 calc R
C15 C 0.16227(10) 0.3305(3) 0.2448(3) 0.0554(8) Uani 1 1 d .
C16 C 0.04520(19) 0.1731(5) -0.0526(4) 0.1250(17) Uani 1 1 d .
H16A H 0.0410 0.0760 -0.0142 0.150 Uiso 1 1 calc R
H16B H 0.0170 0.2116 -0.0925 0.150 Uiso 1 1 calc R
C17 C 0.0702(3) 0.1474(5) -0.1378(5) 0.164(3) Uani 1 1 d .
H17A H 0.0704 0.2391 -0.1851 0.246 Uiso 1 1 calc R
H17B H 0.0582 0.0632 -0.1890 0.246 Uiso 1 1 calc R
H17C H 0.0993 0.1224 -0.0978 0.246 Uiso 1 1 calc R

loop_
_atom_site_aniso_label
_atom_site_aniso_U_11
_atom_site_aniso_U_22
_atom_site_aniso_U_33
_atom_site_aniso_U_23
_atom_site_aniso_U_13
_atom_site_aniso_U_12
P1 0.0615(6) 0.0684(5) 0.0468(5) 0.0057(4) 0.0030(4) 0.0138(4)
O1 0.0772(17) 0.1079(16) 0.0471(12) -0.0158(12) 0.0097(12) 0.0021(13)
O2 0.0754(16) 0.0651(13) 0.0627(13) 0.0057(10) 0.0091(12) 0.0015(11)
O3 0.0697(16) 0.1006(17) 0.0608(13) 0.0270(11) 0.0096(11) 0.0322(12)
C1 0.068(2) 0.0528(16) 0.0567(17) 0.0054(13) 0.0111(16) 0.0125(15)
C2 0.058(2) 0.0408(14) 0.0547(17) -0.0043(13) -0.0006(16) 0.0025(14)
C3 0.057(2) 0.0486(15) 0.0455(17) -0.0076(13) -0.0023(16) 0.0055(15)
C4 0.070(2) 0.0620(18) 0.0492(19) -0.0074(15) 0.0031(17) 0.0067(16)
C5 0.092(3) 0.088(2) 0.052(2) -0.0035(18) 0.0156(19) 0.009(2)
C6 0.114(4) 0.097(3) 0.054(2) 0.0149(19) 0.001(2) 0.017(3)
C7 0.083(3) 0.090(2) 0.065(2) 0.012(2) -0.008(2) 0.016(2)
C8 0.061(2) 0.0631(18) 0.056(2) -0.0017(15) -0.0067(18) 0.0055(17)
C9 0.062(2) 0.070(2) 0.073(2) 0.0024(17) -0.010(2) 0.0101(18)
C10 0.052(2) 0.0596(18) 0.075(2) -0.0113(17) 0.0026(18) 0.0002(16)
C11 0.056(3) 0.086(2) 0.098(3) -0.006(2) 0.011(2) 0.0041(19)
C12 0.070(3) 0.099(3) 0.108(3) -0.009(2) 0.033(2) -0.012(2)
C13 0.082(3) 0.093(3) 0.083(3) 0.009(2) 0.024(2) -0.013(2)
C14 0.061(2) 0.072(2) 0.074(2) 0.0071(17) 0.0106(19) -0.0034(18)
C15 0.051(2) 0.0512(16) 0.0605(19) -0.0040(14) 0.0052(16) -0.0066(15)
C16 0.180(5) 0.090(3) 0.112(4) -0.014(3) 0.047(4) 0.005(3)
C17 0.333(9) 0.090(3) 0.104(4) -0.011(3) 0.123(5) -0.002(4)

loop_
_atom_type_symbol
_atom_type_description
_atom_type_scat_dispersion_real
_atom_type_scat_dispersion_imag
_atom_type_scat_source
C C 0.0033 0.0016 'International Tables Vol C Tables 4.2.6.8 and 6.1.1.4'
H H 0.0000 0.0000 'International Tables Vol C Tables 4.2.6.8 and 6.1.1.4'
O O 0.0106 0.0060 'International Tables Vol C Tables 4.2.6.8 and 6.1.1.4'
P P 0.1023 0.0942 'International Tables Vol C Tables 4.2.6.8 and 6.1.1.4'

loop_
_geom_angle_atom_site_label_1
_geom_angle_atom_site_label_2
_geom_angle_atom_site_label_3
_geom_angle
O2 P1 O3 112.95(14)
O2 P1 O1 109.07(13)
O3 P1 O1 110.82(12)
O2 P1 C1 111.73(13)
O3 P1 C1 107.97(14)
O1 P1 C1 103.93(15)
C16 O1 P1 122.4(3)
P1 O2 H2A 118(2)
C2 C1 P1 117.00(19)
C2 C1 H1A 108.0
P1 C1 H1A 108.0
C2 C1 H1B 108.0
P1 C1 H1B 108.0
H1A C1 H1B 107.3
C15 C2 C3 120.1(3)
C15 C2 C1 120.3(3)
C3 C2 C1 119.5(3)
C4 C3 C2 123.4(3)
C4 C3 C8 117.5(3)
C2 C3 C8 119.1(3)
C5 C4 C3 121.7(3)
C5 C4 H4 119.1
C3 C4 H4 119.1
C4 C5 C6 120.6(4)
C4 C5 H5 119.7
C6 C5 H5 119.7
C7 C6 C5 120.0(3)
C7 C6 H6 120.0
C5 C6 H6 120.0
C6 C7 C8 120.9(4)
C6 C7 H7 119.6
C8 C7 H7 119.6
C9 C8 C7 120.6(3)
C9 C8 C3 120.2(3)
C7 C8 C3 119.3(4)
C8 C9 C10 122.2(3)
C8 C9 H9 118.9
C10 C9 H9 118.9
C9 C10 C11 122.4(3)
C9 C10 C15 118.6(3)
C11 C10 C15 119.0(3)
C12 C11 C10 122.5(4)
C12 C11 H11 118.7
C10 C11 H11 118.7
C11 C12 C13 118.8(4)
C11 C12 H12 120.6
C13 C12 H12 120.6
C14 C13 C12 121.4(4)
C14 C13 H13 119.3
C12 C13 H13 119.3
C13 C14 C15 121.7(3)
C13 C14 H14 119.2
C15 C14 H14 119.2
C2 C15 C14 123.6(3)
C2 C15 C10 119.8(3)
C14 C15 C10 116.5(3)
C17 C16 O1 111.8(5)
C17 C16 H16A 109.3
O1 C16 H16A 109.3
C17 C16 H16B 109.3
O1 C16 H16B 109.3
H16A C16 H16B 107.9
C16 C17 H17A 109.5
C16 C17 H17B 109.5
H17A C17 H17B 109.5
C16 C17 H17C 109.5
H17A C17 H17C 109.5
H17B C17 H17C 109.5

loop_
_geom_bond_atom_site_label_1
_geom_bond_atom_site_label_2
_geom_bond_distance
P1 O2 1.516(2)
P1 O3 1.519(2)
P1 O1 1.542(2)
P1 C1 1.783(3)
O1 C16 1.465(5)
O2 H2A 1.234(4)
C1 C2 1.514(4)
C1 H1A 0.9700
C1 H1B 0.9700
C2 C15 1.398(4)
C2 C3 1.419(4)
C3 C4 1.402(4)
C3 C8 1.433(4)
C4 C5 1.358(4)
C4 H4 0.9300
C5 C6 1.415(5)
C5 H5 0.9300
C6 C7 1.341(5)
C6 H6 0.9300
C7 C8 1.425(5)
C7 H7 0.9300
C8 C9 1.368(5)
C9 C10 1.394(5)
C9 H9 0.9300
C10 C11 1.399(5)
C10 C15 1.449(4)
C11 C12 1.336(5)
C11 H11 0.9300
C12 C13 1.426(6)
C12 H12 0.9300
C13 C14 1.332(5)
C13 H13 0.9300
C14 C15 1.424(5)
C14 H14 0.9300
C16 C17 1.401(7)
C16 H16A 0.9700
C16 H16B 0.9700
C17 H17A 0.9600
C17 H17B 0.9600
C17 H17C 0.9600

loop_
_geom_torsion_atom_site_label_1
_geom_torsion_atom_site_label_2
_geom_torsion_atom_site_label_3
_geom_torsion_atom_site_label_4
_geom_torsion
O2 P1 O1 C16 48.1(3)
O3 P1 O1 C16 -76.8(3)
C1 P1 O1 C16 167.4(3)
O2 P1 C1 C2 53.2(3)
O3 P1 C1 C2 178.0(2)
O1 P1 C1 C2 -64.3(3)
P1 C1 C2 C15 91.6(3)
P1 C1 C2 C3 -88.7(3)
C15 C2 C3 C4 -178.9(2)
C1 C2 C3 C4 1.4(4)
C15 C2 C3 C8 0.8(4)
C1 C2 C3 C8 -178.9(2)
C2 C3 C4 C5 -179.4(3)
C8 C3 C4 C5 0.8(4)
C3 C4 C5 C6 -0.5(5)
C4 C5 C6 C7 -0.4(6)
C5 C6 C7 C8 1.0(6)
C6 C7 C8 C9 179.2(3)
C6 C7 C8 C3 -0.7(5)
C4 C3 C8 C9 179.9(3)
C2 C3 C8 C9 0.1(4)
C4 C3 C8 C7 -0.2(4)
C2 C3 C8 C7 -180.0(3)
C7 C8 C9 C10 179.4(3)
C3 C8 C9 C10 -0.6(4)
C8 C9 C10 C11 179.3(3)
C8 C9 C10 C15 0.2(4)
C9 C10 C11 C12 -179.6(3)
C15 C10 C11 C12 -0.6(5)
C10 C11 C12 C13 -1.0(6)
C11 C12 C13 C14 1.9(6)
C12 C13 C14 C15 -1.2(5)
C3 C2 C15 C14 179.2(3)
C1 C2 C15 C14 -1.1(4)
C3 C2 C15 C10 -1.2(4)
C1 C2 C15 C10 178.5(2)
C13 C14 C15 C2 179.2(3)
C13 C14 C15 C10 -0.4(4)
C9 C10 C15 C2 0.7(4)
C11 C10 C15 C2 -178.4(3)
C9 C10 C15 C14 -179.6(3)
C11 C10 C15 C14 1.2(4)
P1 O1 C16 C17 -179.7(3)
